data_7244755
loop_
_publ_author_name
'Prapakaran, T.'
'Kuppuswamy, Subramaniam'
'Murugavel, Ramaswamy'

_publ_section_title
;
 Supramolecular aggregation in sterically encumbered monoarylphosphates
 and their H-bonded adducts: Multigram synthesis of elusive
 2,6-di-tert-butylphenyl phosphate
;
_journal_name_full CrystEngComm
_journal_paper_doi 10.1039/D2CE00172A
_journal_year 2022
_chemical_formula_moiety 'C12 H18 O4 P, C10 H9 N2'
_chemical_formula_sum 'C22 H27 N2 O4 P'
_chemical_formula_weight 414.42
_space_group_crystal_system monoclinic
_space_group_IT_number 14
_space_group_name_Hall '-P 2yn'
_space_group_name_H-M_alt 'P 1 21/n 1'
_atom_sites_solution_hydrogens mixed
_atom_sites_solution_primary dual
_audit_creation_date 2021-12-30
_audit_creation_method
;
Olex2 1.2
(compiled 2018.05.29 svn.r3508 for OlexSys, GUI svn.r5506)
;
_audit_update_record
;
2022-01-31 deposited with the CCDC.	2022-04-11 downloaded from the CCDC.
;
_cell_angle_alpha 90
_cell_angle_beta 97.9990(10)
_cell_angle_gamma 90
_cell_formula_units_Z 4
_cell_length_a 10.9939(6)
_cell_length_b 16.8795(9)
_cell_length_c 11.7929(7)
_cell_measurement_reflns_used 4438
_cell_measurement_temperature 100(2)
_cell_measurement_theta_max 26.012
_cell_measurement_theta_min 2.121
_cell_volume 2167.1(2)
_computing_molecular_graphics 'Olex2 (Dolomanov et al., 2009)'
_computing_publication_material 'Olex2 (Dolomanov et al., 2009)'
_computing_structure_refinement 'ShelXL (Sheldrick, 2015)'
_computing_structure_solution 'ShelXT (Sheldrick, 2015)'
_diffrn_ambient_temperature 100.15
_diffrn_measured_fraction_theta_full 1.000
_diffrn_measured_fraction_theta_max 0.999
_diffrn_measurement_device_type 'Enraf Nonius'
_diffrn_radiation_type MoK\a
_diffrn_radiation_wavelength 0.71073
_diffrn_reflns_av_R_equivalents 0.000
_diffrn_reflns_av_unetI/netI 0.0152
_diffrn_reflns_Laue_measured_fraction_full 1.000
_diffrn_reflns_Laue_measured_fraction_max 0.999
_diffrn_reflns_limit_h_max 13
_diffrn_reflns_limit_h_min -13
_diffrn_reflns_limit_k_max 20
_diffrn_reflns_limit_k_min 0
_diffrn_reflns_limit_l_max 14
_diffrn_reflns_limit_l_min 0
_diffrn_reflns_number 4438
_diffrn_reflns_point_group_measured_fraction_full 1.000
_diffrn_reflns_point_group_measured_fraction_max 0.999
_diffrn_reflns_theta_full 25.242
_diffrn_reflns_theta_max 26.012
_diffrn_reflns_theta_min 2.121
_exptl_absorpt_coefficient_mu 0.157
_exptl_crystal_colour colourless
_exptl_crystal_colour_primary colourless
_exptl_crystal_density_diffrn 1.270
_exptl_crystal_density_method 'not measured'
_exptl_crystal_description prism
_exptl_crystal_F_000 880
_exptl_crystal_size_max 0.3
_exptl_crystal_size_mid 0.3
_exptl_crystal_size_min 0.3
_refine_diff_density_max 0.268
_refine_diff_density_min -0.431
_refine_diff_density_rms 0.040
_refine_ls_extinction_method none
_refine_ls_goodness_of_fit_ref 1.039
_refine_ls_hydrogen_treatment mixed
_refine_ls_matrix_type full
_refine_ls_number_parameters 272
_refine_ls_number_reflns 4273
_refine_ls_number_restraints 2
_refine_ls_restrained_S_all 1.040
_refine_ls_R_factor_all 0.0357
_refine_ls_R_factor_gt 0.0319
_refine_ls_shift/su_max 0.001
_refine_ls_shift/su_mean 0.000
_refine_ls_structure_factor_coef Fsqd
_refine_ls_weighting_details
;
 w=1/[\s^2^(Fo^2^)+(0.0411P)^2^+0.9956P]
 where P=(Fo^2^+2Fc^2^)/3
;
_refine_ls_weighting_scheme calc
_refine_ls_wR_factor_gt 0.0832
_refine_ls_wR_factor_ref 0.0857
_reflns_Friedel_coverage 0.000
_reflns_number_gt 3839
_reflns_number_total 4273
_reflns_threshold_expression 'I > 2\s(I)'
_cod_data_source_file d2ce00172a2.cif
_cod_data_source_block mur123-relabeled
_cod_database_code 7244755
_shelxl_version_number 2012-9
_shelx_space_group_comment
;
The symmetry employed for this shelxl refinement is uniquely defined
by the following loop, which should always be used as a source of
symmetry information in preference to the above space-group names.
They are only intended as comments.
;
_olex2_refinement_description
;
1. Fixed Uiso
 At 1.2 times of:
  All C(H) groups, All C(H,H) groups
 At 1.5 times of:
  All C(H,H,H) groups
2. Restrained distances
 O4-H4
 0.84 with sigma of 0.02
 N1-H1
 0.88 with sigma of 0.02
3.a Ternary CH refined with riding coordinates:
 C10(H10), C3(H3)
3.b Aromatic/amide H refined with riding coordinates:
 C19(H19), C16(H16), C6(H6), C14(H14), C20(H20), C13(H13), C7(H7), C8(H8),
 C17(H17), C22(H22), C21(H21)
3.c Idealised Me refined as rotating group:
 C4(H4A,H4B,H4C), C5(H5A,H5B,H5C), C12(H12A,H12B,H12C), C11(H11A,H11B,H11C)
;
_olex2_submission_special_instructions 'No special instructions were received'

loop_
_space_group_symop_operation_xyz
'x, y, z'
'-x+1/2, y+1/2, -z+1/2'
'-x, -y, -z'
'x-1/2, -y-1/2, z-1/2'

loop_
_atom_site_label
_atom_site_type_symbol
_atom_site_fract_x
_atom_site_fract_y
_atom_site_fract_z
_atom_site_U_iso_or_equiv
_atom_site_adp_type
_atom_site_occupancy
_atom_site_site_symmetry_order
_atom_site_calc_flag
_atom_site_refinement_flags_posn
_atom_site_refinement_flags_adp
_atom_site_refinement_flags_occupancy
_atom_site_disorder_assembly
_atom_site_disorder_group
P1 P 0.15609(3) 0.43419(2) 0.53757(3) 0.01875(10) Uani 1 1 d . . . . .
O1 O 0.10693(8) 0.37050(5) 0.62345(8) 0.0205(2) Uani 1 1 d . . . . .
O2 O 0.28792(8) 0.41593(5) 0.52936(8) 0.0222(2) Uani 1 1 d . . . . .
O3 O 0.13928(9) 0.51647(5) 0.58759(8) 0.0236(2) Uani 1 1 d . . . . .
O4 O 0.07106(9) 0.42192(6) 0.42494(8) 0.0249(2) Uani 1 1 d D . . . .
N1 N 0.44469(11) 0.51596(7) 0.62383(9) 0.0229(2) Uani 1 1 d D . . . .
N2 N 0.84184(11) 0.81929(7) 0.85713(11) 0.0284(3) Uani 1 1 d . . . . .
C15 C 0.60197(12) 0.63321(8) 0.71612(11) 0.0205(3) Uani 1 1 d . . . . .
C18 C 0.68596(12) 0.69660(8) 0.76618(11) 0.0209(3) Uani 1 1 d . . . . .
C19 C 0.63995(12) 0.76388(8) 0.81401(11) 0.0220(3) Uani 1 1 d . . . . .
H19 H 0.5543 0.7692 0.8164 0.026 Uiso 1 1 calc R . . . .
C2 C 0.22301(12) 0.25084(8) 0.66386(11) 0.0214(3) Uani 1 1 d . . . . .
C1 C 0.18431(11) 0.32417(8) 0.70080(11) 0.0197(3) Uani 1 1 d . . . . .
C16 C 0.48387(12) 0.65115(8) 0.66371(11) 0.0231(3) Uani 1 1 d . . . . .
H16 H 0.4563 0.7046 0.6593 0.028 Uiso 1 1 calc R . . . .
C9 C 0.21259(12) 0.35080(8) 0.81404(11) 0.0224(3) Uani 1 1 d . . . . .
C6 C 0.29475(12) 0.20372(8) 0.74451(12) 0.0249(3) Uani 1 1 d . . . . .
H6 H 0.3227 0.1536 0.7219 0.030 Uiso 1 1 calc R . . . .
C14 C 0.63849(13) 0.55382(8) 0.71976(12) 0.0242(3) Uani 1 1 d . . . . .
H14 H 0.7187 0.5396 0.7544 0.029 Uiso 1 1 calc R . . . .
C20 C 0.72045(13) 0.82271(8) 0.85784(12) 0.0244(3) Uani 1 1 d . . . . .
H20 H 0.6877 0.8681 0.8903 0.029 Uiso 1 1 calc R . . . .
C13 C 0.55788(13) 0.49639(8) 0.67300(12) 0.0251(3) Uani 1 1 d . . . . .
H13 H 0.5827 0.4424 0.6756 0.030 Uiso 1 1 calc R . . . .
C7 C 0.32590(13) 0.22842(8) 0.85633(12) 0.0272(3) Uani 1 1 d . . . . .
H7 H 0.3757 0.1958 0.9097 0.033 Uiso 1 1 calc R . . . .
C10 C 0.16712(13) 0.43077(8) 0.85126(12) 0.0254(3) Uani 1 1 d . . . . .
H10 H 0.1878 0.4712 0.7950 0.031 Uiso 1 1 calc R . . . .
C8 C 0.28419(13) 0.30099(8) 0.89056(12) 0.0265(3) Uani 1 1 d . . . . .
H8 H 0.3049 0.3171 0.9680 0.032 Uiso 1 1 calc R . . . .
C17 C 0.40714(12) 0.59142(8) 0.61830(12) 0.0240(3) Uani 1 1 d . . . . .
H17 H 0.3266 0.6039 0.5826 0.029 Uiso 1 1 calc R . . . .
C22 C 0.81228(12) 0.69218(8) 0.76494(12) 0.0249(3) Uani 1 1 d . . . . .
H22 H 0.8478 0.6474 0.7334 0.030 Uiso 1 1 calc R . . . .
C3 C 0.18956(13) 0.22172(8) 0.54159(12) 0.0255(3) Uani 1 1 d . . . . .
H3 H 0.1456 0.2655 0.4955 0.031 Uiso 1 1 calc R . . . .
C21 C 0.88504(13) 0.75454(9) 0.81070(13) 0.0290(3) Uani 1 1 d . . . . .
H21 H 0.9710 0.7511 0.8090 0.035 Uiso 1 1 calc R . . . .
C4 C 0.30482(14) 0.20119(9) 0.48881(13) 0.0306(3) Uani 1 1 d . . . . .
H4A H 0.3568 0.2483 0.4888 0.046 Uiso 1 1 calc GR . . . .
H4B H 0.2812 0.1828 0.4100 0.046 Uiso 1 1 calc GR . . . .
H4C H 0.3503 0.1592 0.5338 0.046 Uiso 1 1 calc GR . . . .
C5 C 0.10293(14) 0.15020(9) 0.53702(14) 0.0329(3) Uani 1 1 d . . . . .
H5A H 0.1431 0.1073 0.5842 0.049 Uiso 1 1 calc GR . . . .
H5B H 0.0832 0.1321 0.4576 0.049 Uiso 1 1 calc GR . . . .
H5C H 0.0272 0.1656 0.5663 0.049 Uiso 1 1 calc GR . . . .
C12 C 0.22892(17) 0.45643(9) 0.96979(13) 0.0381(4) Uani 1 1 d . . . . .
H12A H 0.2076 0.4190 1.0275 0.057 Uiso 1 1 calc GR . . . .
H12B H 0.2005 0.5096 0.9869 0.057 Uiso 1 1 calc GR . . . .
H12C H 0.3182 0.4571 0.9710 0.057 Uiso 1 1 calc GR . . . .
C11 C 0.02777(16) 0.43180(10) 0.84882(16) 0.0422(4) Uani 1 1 d . . . . .
H11A H -0.0122 0.4199 0.7712 0.063 Uiso 1 1 calc GR . . . .
H11B H 0.0019 0.4843 0.8717 0.063 Uiso 1 1 calc GR . . . .
H11C H 0.0042 0.3919 0.9020 0.063 Uiso 1 1 calc GR . . . .
H4 H -0.0025(15) 0.4447(11) 0.4215(17) 0.051 Uiso 1 1 d DR . . . .
H1 H 0.3891(16) 0.4773(10) 0.5911(16) 0.051 Uiso 1 1 d DR . . . .

loop_
_atom_site_aniso_label
_atom_site_aniso_U_11
_atom_site_aniso_U_22
_atom_site_aniso_U_33
_atom_site_aniso_U_23
_atom_site_aniso_U_13
_atom_site_aniso_U_12
P1 0.02019(18) 0.01561(17) 0.02017(17) -0.00037(12) 0.00180(13) 0.00123(12)
O1 0.0183(4) 0.0179(4) 0.0250(5) 0.0018(4) 0.0020(4) 0.0005(3)
O2 0.0222(5) 0.0186(4) 0.0264(5) -0.0012(4) 0.0053(4) -0.0007(4)
O3 0.0267(5) 0.0159(5) 0.0279(5) -0.0031(4) 0.0029(4) 0.0002(4)
O4 0.0271(5) 0.0215(5) 0.0244(5) -0.0022(4) -0.0020(4) 0.0044(4)
N1 0.0250(6) 0.0201(6) 0.0238(6) -0.0021(4) 0.0040(5) -0.0017(5)
N2 0.0271(6) 0.0235(6) 0.0340(6) 0.0007(5) 0.0018(5) -0.0034(5)
C15 0.0224(6) 0.0200(6) 0.0199(6) 0.0005(5) 0.0056(5) 0.0002(5)
C18 0.0238(7) 0.0192(6) 0.0195(6) 0.0023(5) 0.0023(5) 0.0002(5)
C19 0.0218(6) 0.0211(6) 0.0233(6) 0.0021(5) 0.0040(5) 0.0012(5)
C2 0.0197(6) 0.0196(6) 0.0253(7) 0.0011(5) 0.0043(5) -0.0009(5)
C1 0.0164(6) 0.0187(6) 0.0240(6) 0.0039(5) 0.0029(5) -0.0017(5)
C16 0.0240(7) 0.0186(6) 0.0263(7) 0.0005(5) 0.0027(5) 0.0021(5)
C9 0.0228(6) 0.0196(6) 0.0251(6) 0.0008(5) 0.0047(5) -0.0056(5)
C6 0.0238(7) 0.0195(6) 0.0320(7) 0.0036(5) 0.0060(6) 0.0015(5)
C14 0.0229(7) 0.0222(7) 0.0273(7) -0.0005(5) 0.0024(5) 0.0033(5)
C20 0.0281(7) 0.0185(6) 0.0264(7) 0.0006(5) 0.0033(5) 0.0005(5)
C13 0.0279(7) 0.0196(6) 0.0278(7) -0.0006(5) 0.0038(6) 0.0023(5)
C7 0.0249(7) 0.0261(7) 0.0295(7) 0.0082(6) -0.0002(6) -0.0011(6)
C10 0.0323(7) 0.0207(7) 0.0238(7) -0.0014(5) 0.0061(6) -0.0042(6)
C8 0.0298(7) 0.0256(7) 0.0229(7) 0.0025(5) -0.0003(5) -0.0063(6)
C17 0.0230(7) 0.0225(7) 0.0263(7) 0.0002(5) 0.0020(5) 0.0022(5)
C22 0.0235(7) 0.0236(7) 0.0277(7) -0.0002(5) 0.0042(5) 0.0028(5)
C3 0.0296(7) 0.0195(6) 0.0270(7) -0.0012(5) 0.0027(6) 0.0051(5)
C21 0.0207(7) 0.0290(7) 0.0372(8) 0.0010(6) 0.0035(6) -0.0011(6)
C4 0.0351(8) 0.0293(8) 0.0292(7) 0.0008(6) 0.0107(6) 0.0011(6)
C5 0.0290(8) 0.0323(8) 0.0376(8) -0.0119(6) 0.0053(6) -0.0019(6)
C12 0.0591(11) 0.0246(7) 0.0290(8) -0.0039(6) 0.0003(7) -0.0053(7)
C11 0.0382(9) 0.0390(9) 0.0522(10) -0.0184(8) 0.0165(8) -0.0028(7)

loop_
_atom_type_symbol
_atom_type_description
_atom_type_scat_dispersion_real
_atom_type_scat_dispersion_imag
_atom_type_scat_source
C C 0.0033 0.0016 'International Tables Vol C Tables 4.2.6.8 and 6.1.1.4'
H H 0.0000 0.0000 'International Tables Vol C Tables 4.2.6.8 and 6.1.1.4'
N N 0.0061 0.0033 'International Tables Vol C Tables 4.2.6.8 and 6.1.1.4'
O O 0.0106 0.0060 'International Tables Vol C Tables 4.2.6.8 and 6.1.1.4'
P P 0.1023 0.0942 'International Tables Vol C Tables 4.2.6.8 and 6.1.1.4'

loop_
_geom_angle_atom_site_label_1
_geom_angle_atom_site_label_2
_geom_angle_atom_site_label_3
_geom_angle
_geom_angle_site_symmetry_1
_geom_angle_site_symmetry_3
_geom_angle_publ_flag
O2 P1 O1 108.29(5) . . ?
O2 P1 O3 112.42(5) . . ?
O2 P1 O4 113.35(6) . . ?
O3 P1 O1 107.01(5) . . ?
O4 P1 O1 103.68(5) . . ?
O4 P1 O3 111.47(5) . . ?
C1 O1 P1 123.62(8) . . ?
P1 O4 H4 115.0(13) . . ?
C13 N1 H1 121.2(12) . . ?
C17 N1 C13 121.19(12) . . ?
C17 N1 H1 117.6(12) . . ?
C20 N2 C21 116.68(12) . . ?
C16 C15 C18 120.75(12) . . ?
C16 C15 C14 117.94(12) . . ?
C14 C15 C18 121.31(12) . . ?
C19 C18 C15 120.56(12) . . ?
C22 C18 C15 121.62(12) . . ?
C22 C18 C19 117.80(12) . . ?
C18 C19 H19 120.4 . . ?
C20 C19 C18 119.16(12) . . ?
C20 C19 H19 120.4 . . ?
C1 C2 C3 122.56(12) . . ?
C6 C2 C1 117.36(12) . . ?
C6 C2 C3 120.08(12) . . ?
O1 C1 C2 118.44(11) . . ?
O1 C1 C9 118.47(11) . . ?
C2 C1 C9 122.94(12) . . ?
C15 C16 H16 120.1 . . ?
C17 C16 C15 119.84(12) . . ?
C17 C16 H16 120.1 . . ?
C1 C9 C10 121.30(12) . . ?
C8 C9 C1 116.97(12) . . ?
C8 C9 C10 121.72(12) . . ?
C2 C6 H6 119.3 . . ?
C7 C6 C2 121.35(13) . . ?
C7 C6 H6 119.3 . . ?
C15 C14 H14 120.1 . . ?
C13 C14 C15 119.80(13) . . ?
C13 C14 H14 120.1 . . ?
N2 C20 C19 123.68(13) . . ?
N2 C20 H20 118.2 . . ?
C19 C20 H20 118.2 . . ?
N1 C13 C14 120.51(13) . . ?
N1 C13 H13 119.7 . . ?
C14 C13 H13 119.7 . . ?
C6 C7 H7 120.1 . . ?
C6 C7 C8 119.77(13) . . ?
C8 C7 H7 120.1 . . ?
C9 C10 H10 107.4 . . ?
C9 C10 C12 113.07(12) . . ?
C9 C10 C11 111.87(12) . . ?
C12 C10 H10 107.4 . . ?
C11 C10 H10 107.4 . . ?
C11 C10 C12 109.31(13) . . ?
C9 C8 H8 119.2 . . ?
C7 C8 C9 121.59(13) . . ?
C7 C8 H8 119.2 . . ?
N1 C17 C16 120.73(13) . . ?
N1 C17 H17 119.6 . . ?
C16 C17 H17 119.6 . . ?
C18 C22 H22 120.7 . . ?
C21 C22 C18 118.54(13) . . ?
C21 C22 H22 120.7 . . ?
C2 C3 H3 108.1 . . ?
C2 C3 C4 110.80(12) . . ?
C2 C3 C5 110.80(12) . . ?
C4 C3 H3 108.1 . . ?
C4 C3 C5 110.69(12) . . ?
C5 C3 H3 108.1 . . ?
N2 C21 C22 124.14(13) . . ?
N2 C21 H21 117.9 . . ?
C22 C21 H21 117.9 . . ?
C3 C4 H4A 109.5 . . ?
C3 C4 H4B 109.5 . . ?
C3 C4 H4C 109.5 . . ?
H4A C4 H4B 109.5 . . ?
H4A C4 H4C 109.5 . . ?
H4B C4 H4C 109.5 . . ?
C3 C5 H5A 109.5 . . ?
C3 C5 H5B 109.5 . . ?
C3 C5 H5C 109.5 . . ?
H5A C5 H5B 109.5 . . ?
H5A C5 H5C 109.5 . . ?
H5B C5 H5C 109.5 . . ?
C10 C12 H12A 109.5 . . ?
C10 C12 H12B 109.5 . . ?
C10 C12 H12C 109.5 . . ?
H12A C12 H12B 109.5 . . ?
H12A C12 H12C 109.5 . . ?
H12B C12 H12C 109.5 . . ?
C10 C11 H11A 109.5 . . ?
C10 C11 H11B 109.5 . . ?
C10 C11 H11C 109.5 . . ?
H11A C11 H11B 109.5 . . ?
H11A C11 H11C 109.5 . . ?
H11B C11 H11C 109.5 . . ?

loop_
_geom_bond_atom_site_label_1
_geom_bond_atom_site_label_2
_geom_bond_distance
_geom_bond_site_symmetry_2
_geom_bond_publ_flag
P1 O1 1.6204(9) . ?
P1 O2 1.4980(10) . ?
P1 O3 1.5303(9) . ?
P1 O4 1.5282(10) . ?
O1 C1 1.3969(15) . ?
O4 H4 0.891(15) . ?
N1 C13 1.3391(18) . ?
N1 C17 1.3377(17) . ?
N1 H1 0.940(15) . ?
N2 C20 1.3370(18) . ?
N2 C21 1.3388(19) . ?
C15 C18 1.4813(18) . ?
C15 C16 1.3914(18) . ?
C15 C14 1.3979(18) . ?
C18 C19 1.3939(18) . ?
C18 C22 1.3928(19) . ?
C19 H19 0.9500 . ?
C19 C20 1.3818(19) . ?
C2 C1 1.3980(18) . ?
C2 C6 1.3966(19) . ?
C2 C3 1.5193(19) . ?
C1 C9 1.4024(19) . ?
C16 H16 0.9500 . ?
C16 C17 1.3745(19) . ?
C9 C10 1.5251(19) . ?
C9 C8 1.3940(19) . ?
C6 H6 0.9500 . ?
C6 C7 1.380(2) . ?
C14 H14 0.9500 . ?
C14 C13 1.376(2) . ?
C20 H20 0.9500 . ?
C13 H13 0.9500 . ?
C7 H7 0.9500 . ?
C7 C8 1.387(2) . ?
C10 H10 1.0000 . ?
C10 C12 1.529(2) . ?
C10 C11 1.528(2) . ?
C8 H8 0.9500 . ?
C17 H17 0.9500 . ?
C22 H22 0.9500 . ?
C22 C21 1.385(2) . ?
C3 H3 1.0000 . ?
C3 C4 1.5274(19) . ?
C3 C5 1.534(2) . ?
C21 H21 0.9500 . ?
C4 H4A 0.9800 . ?
C4 H4B 0.9800 . ?
C4 H4C 0.9800 . ?
C5 H5A 0.9800 . ?
C5 H5B 0.9800 . ?
C5 H5C 0.9800 . ?
C12 H12A 0.9800 . ?
C12 H12B 0.9800 . ?
C12 H12C 0.9800 . ?
C11 H11A 0.9800 . ?
C11 H11B 0.9800 . ?
C11 H11C 0.9800 . ?

loop_
_geom_hbond_atom_site_label_D
_geom_hbond_atom_site_label_H
_geom_hbond_atom_site_label_A
_geom_hbond_distance_DH
_geom_hbond_distance_HA
_geom_hbond_distance_DA
_geom_hbond_angle_DHA
_geom_hbond_site_symmetry_A
C19 H19 O1 0.95 2.63 3.4216(16) 141.0 2_556
C13 H13 N2 0.95 2.29 3.2228(18) 166.8 2_646
C17 H17 O3 0.95 2.54 3.1791(17) 124.8 .
C22 H22 O4 0.95 2.47 3.3418(17) 152.0 3_666
O4 H4 O3 0.891(15) 1.631(15) 2.5210(13) 178(2) 3_566
N1 H1 O2 0.940(15) 1.617(15) 2.5550(14) 175.8(19) .

loop_
_geom_torsion_atom_site_label_1
_geom_torsion_atom_site_label_2
_geom_torsion_atom_site_label_3
_geom_torsion_atom_site_label_4
_geom_torsion
_geom_torsion_site_symmetry_1
_geom_torsion_site_symmetry_2
_geom_torsion_site_symmetry_3
_geom_torsion_site_symmetry_4
_geom_torsion_publ_flag
P1 O1 C1 C2 -88.94(13) . . . . ?
P1 O1 C1 C9 95.46(13) . . . . ?
O1 C1 C9 C10 -3.78(18) . . . . ?
O1 C1 C9 C8 176.38(11) . . . . ?
O2 P1 O1 C1 17.64(11) . . . . ?
O3 P1 O1 C1 -103.77(10) . . . . ?
O4 P1 O1 C1 138.30(10) . . . . ?
C15 C18 C19 C20 -178.65(12) . . . . ?
C15 C18 C22 C21 178.39(12) . . . . ?
C15 C16 C17 N1 0.0(2) . . . . ?
C15 C14 C13 N1 0.1(2) . . . . ?
C18 C15 C16 C17 -179.67(12) . . . . ?
C18 C15 C14 C13 179.63(12) . . . . ?
C18 C19 C20 N2 0.1(2) . . . . ?
C18 C22 C21 N2 0.4(2) . . . . ?
C19 C18 C22 C21 -0.17(19) . . . . ?
C2 C1 C9 C10 -179.16(12) . . . . ?
C2 C1 C9 C8 0.99(19) . . . . ?
C2 C6 C7 C8 0.9(2) . . . . ?
C1 C2 C6 C7 0.21(19) . . . . ?
C1 C2 C3 C4 124.16(13) . . . . ?
C1 C2 C3 C5 -112.56(14) . . . . ?
C1 C9 C10 C12 -168.03(13) . . . . ?
C1 C9 C10 C11 68.03(17) . . . . ?
C1 C9 C8 C7 0.1(2) . . . . ?
C16 C15 C18 C19 32.20(18) . . . . ?
C16 C15 C18 C22 -146.32(13) . . . . ?
C16 C15 C14 C13 -0.46(19) . . . . ?
C6 C2 C1 O1 -176.55(11) . . . . ?
C6 C2 C1 C9 -1.16(19) . . . . ?
C6 C2 C3 C4 -56.06(17) . . . . ?
C6 C2 C3 C5 67.22(16) . . . . ?
C6 C7 C8 C9 -1.1(2) . . . . ?
C14 C15 C18 C19 -147.90(13) . . . . ?
C14 C15 C18 C22 33.59(19) . . . . ?
C14 C15 C16 C17 0.42(19) . . . . ?
C20 N2 C21 C22 -0.3(2) . . . . ?
C13 N1 C17 C16 -0.3(2) . . . . ?
C10 C9 C8 C7 -179.70(13) . . . . ?
C8 C9 C10 C12 11.81(19) . . . . ?
C8 C9 C10 C11 -112.13(15) . . . . ?
C17 N1 C13 C14 0.3(2) . . . . ?
C22 C18 C19 C20 -0.07(19) . . . . ?
C3 C2 C1 O1 3.23(18) . . . . ?
C3 C2 C1 C9 178.62(12) . . . . ?
C3 C2 C6 C7 -179.58(12) . . . . ?
C21 N2 C20 C19 0.1(2) . . . . ?
